data_7114278
loop_
_publ_author_name
'Guillard, J\'e\^rome'
'Meth-Cohn, Otto'
'Rees, Charles W.'
'White, Andrew J. P.'
'Williams, David J.'

_publ_section_title
;
 Direct conversion of macrocyclic furans into macrocyclic isothiazoles
;
_journal_issue 3
_journal_name_full 'Chemical Communications'
_journal_page_first 232
_journal_paper_doi 10.1039/b110287g
_journal_year 2002
_chemical_formula_sum 'C42 H47 N O6 S'
_chemical_formula_weight 693.87
_chemical_name_systematic
; 
? 
;
_space_group_IT_number 2
_symmetry_cell_setting triclinic
_symmetry_space_group_name_Hall '-P 1'
_symmetry_space_group_name_H-M 'P -1'
_atom_sites_solution_hydrogens geom
_atom_sites_solution_primary direct
_atom_sites_solution_secondary difmap
_audit_creation_method SHELXL
_cell_angle_alpha 85.07(2)
_cell_angle_beta 69.152(15)
_cell_angle_gamma 64.010(13)
_cell_formula_units_Z 2
_cell_length_a 12.234(2)
_cell_length_b 13.685(2)
_cell_length_c 14.102(3)
_cell_measurement_reflns_used 20
_cell_measurement_temperature 293(2)
_cell_measurement_theta_max 19.92
_cell_measurement_theta_min 11.10
_cell_volume 1976.4(7)
_computing_cell_refinement 'Siemens XSCANS'
_computing_data_collection 'Siemens XSCANS'
_computing_data_reduction 'Siemens SHELXTL'
_computing_molecular_graphics 'Siemens SHELXTL'
_computing_publication_material 'Siemens SHELXTL'
_computing_structure_refinement 'SHELXL-93 (Sheldrick, 1993)'
_computing_structure_solution 'SHELXS-86 (Sheldrick, 1990)'
_diffrn_ambient_temperature 293(2)
_diffrn_measurement_device 'Siemens P4'
_diffrn_measurement_method '\w scans'
_diffrn_radiation_monochromator graphite
_diffrn_radiation_source 'fine-focus sealed tube'
_diffrn_radiation_type CuK\a
_diffrn_radiation_wavelength 1.54178
_diffrn_reflns_av_R_equivalents 0.0299
_diffrn_reflns_av_sigmaI/netI 0.0616
_diffrn_reflns_limit_h_max 13
_diffrn_reflns_limit_h_min -10
_diffrn_reflns_limit_k_max 15
_diffrn_reflns_limit_k_min -13
_diffrn_reflns_limit_l_max 15
_diffrn_reflns_limit_l_min -14
_diffrn_reflns_number 6187
_diffrn_reflns_theta_max 60.00
_diffrn_reflns_theta_min 3.37
_diffrn_standards_interval_count 97
_diffrn_standards_number 3
_exptl_absorpt_coefficient_mu 1.090
_exptl_absorpt_correction_type none
_exptl_crystal_colour Colourless
_exptl_crystal_density_diffrn 1.166
_exptl_crystal_description prisms
_exptl_crystal_F_000 740
_exptl_crystal_size_max 0.20
_exptl_crystal_size_mid 0.13
_exptl_crystal_size_min 0.07
_refine_diff_density_max 0.393
_refine_diff_density_min -0.187
_refine_diff_density_rms 0.041
_refine_ls_extinction_coef 0.0034(4)
_refine_ls_extinction_expression Fc^*^=kFc[1+0.001xFc^2^\l^3^/sin(2\q)]^-1/4^
_refine_ls_extinction_method SHELXL
_refine_ls_goodness_of_fit_all 1.059
_refine_ls_goodness_of_fit_obs 1.146
_refine_ls_matrix_type full
_refine_ls_number_parameters 452
_refine_ls_number_reflns 5254
_refine_ls_number_restraints 0
_refine_ls_restrained_S_all 1.076
_refine_ls_restrained_S_obs 1.146
_refine_ls_R_factor_all 0.0983
_refine_ls_R_factor_obs 0.0596
_refine_ls_shift/esd_max 0.000
_refine_ls_shift/esd_mean 0.000
_refine_ls_structure_factor_coef Fsqd
_refine_ls_weighting_details 'w=1/[\s^2^(Fo^2^)+(0.0742P)^2^+0.1346P] where P=(Fo^2^+2Fc^2^)/3'
_refine_ls_weighting_scheme calc
_refine_ls_wR_factor_all 0.1711
_refine_ls_wR_factor_obs 0.1449
_reflns_number_observed 3835
_reflns_number_total 5868
_reflns_observed_criterion >2sigma(I)
_cod_data_source_file b110287g.txt
_cod_data_source_block 5
_cod_depositor_comments
;
The following automatic conversions were performed:

'_symmetry_cell_setting' value 'Triclinic' changed to 'triclinic'
according to
/usr/data/users/saulius/automatic-downloads/retrospective/RSC/lib/dictionaries/cif_core.dic
dictionary named 'cif_core.dic' version 2.4.2 from 2011-04-26.

Automatic conversion script
Id: cif_fix_values 2281 2013-09-26 08:29:07Z andrius 

The following automatic conversions were performed:

'_refine_ls_weighting_scheme' value 'calc
w=1/[\s^2^(Fo^2^)+(0.0742P)^2^+0.1346P] where P=(Fo^2^+2Fc^2^)/3' was
changed to 'calc'. New tag '_refine_ls_weighting_details' was
created. The value of the new tag was set to
'w=1/[\s^2^(Fo^2^)+(0.0742P)^2^+0.1346P] where P=(Fo^2^+2Fc^2^)/3'.

Automatic conversion script
Id: cif_fix_values 3143 2015-03-26 13:38:13Z robertas 
;
_cod_original_cell_volume 1976.4(6)
_cod_original_sg_symbol_H-M P-1
_cod_database_code 7114278

loop_
_symmetry_equiv_pos_as_xyz
'x, y, z'
'-x, -y, -z'

loop_
_atom_site_aniso_label
_atom_site_aniso_U_11
_atom_site_aniso_U_22
_atom_site_aniso_U_33
_atom_site_aniso_U_23
_atom_site_aniso_U_13
_atom_site_aniso_U_12
S1 0.1059(9) 0.0959(8) 0.0467(5) 0.0180(5) -0.0192(5) -0.0649(7)
N2 0.106(3) 0.088(3) 0.053(2) 0.017(2) -0.020(2) -0.067(2)
C3 0.055(2) 0.060(2) 0.049(2) 0.015(2) -0.017(2) -0.030(2)
C4 0.052(2) 0.062(2) 0.047(2) 0.014(2) -0.015(2) -0.029(2)
C5 0.044(2) 0.058(2) 0.049(2) 0.012(2) -0.0156(15) -0.022(2)
C6 0.040(2) 0.063(2) 0.050(2) 0.007(2) -0.0151(15) -0.019(2)
O6 0.089(2) 0.107(2) 0.054(2) 0.0108(15) -0.0268(15) -0.057(2)
C7 0.041(2) 0.060(2) 0.057(2) 0.008(2) -0.017(2) -0.024(2)
C8 0.052(2) 0.059(2) 0.079(3) 0.010(2) -0.019(2) -0.012(2)
C9 0.082(3) 0.096(3) 0.077(3) 0.009(2) -0.029(2) -0.059(3)
C10 0.038(2) 0.062(2) 0.054(2) 0.014(2) -0.0178(15) -0.023(2)
O11 0.0394(12) 0.066(2) 0.0516(14) 0.0107(11) -0.0154(10) -0.0173(11)
C12 0.044(2) 0.069(2) 0.050(2) 0.007(2) -0.012(2) -0.022(2)
C13 0.054(2) 0.071(2) 0.049(2) 0.011(2) -0.017(2) -0.027(2)
C14 0.047(2) 0.060(2) 0.058(2) 0.017(2) -0.023(2) -0.023(2)
C15 0.050(2) 0.074(3) 0.057(2) 0.012(2) -0.017(2) -0.012(2)
C16 0.092(3) 0.083(3) 0.072(3) 0.030(3) -0.013(3) -0.005(3)
C17 0.052(2) 0.146(5) 0.078(3) -0.015(3) -0.029(2) -0.014(3)
C18 0.045(2) 0.065(3) 0.064(2) 0.014(2) -0.014(2) -0.016(2)
O19 0.0526(14) 0.069(2) 0.0542(14) 0.0066(12) -0.0137(11) -0.0265(13)
C20 0.043(2) 0.064(2) 0.054(2) 0.002(2) -0.017(2) -0.014(2)
C21 0.061(2) 0.068(3) 0.080(3) -0.005(2) -0.023(2) -0.021(2)
C22 0.063(3) 0.064(3) 0.085(3) 0.011(2) -0.014(2) -0.025(2)
C23 0.043(2) 0.084(3) 0.053(2) 0.005(2) -0.015(2) -0.019(2)
C24 0.069(3) 0.093(3) 0.067(3) -0.010(2) -0.017(2) -0.006(3)
C25 0.056(3) 0.151(5) 0.083(3) 0.035(3) -0.027(2) -0.054(3)
C26 0.048(2) 0.074(3) 0.053(2) 0.008(2) -0.019(2) -0.029(2)
O27 0.0485(13) 0.060(2) 0.065(2) 0.0090(12) -0.0214(12) -0.0219(12)
C28 0.049(2) 0.054(2) 0.059(2) 0.013(2) -0.015(2) -0.019(2)
C29 0.080(3) 0.064(3) 0.069(3) 0.012(2) -0.024(2) -0.034(2)
C30 0.079(3) 0.083(3) 0.074(3) 0.014(2) -0.030(2) -0.047(3)
C31 0.049(2) 0.063(2) 0.054(2) 0.016(2) -0.016(2) -0.022(2)
C32 0.066(3) 0.107(4) 0.055(2) 0.005(2) -0.017(2) -0.027(3)
C33 0.064(2) 0.072(3) 0.096(3) 0.035(2) -0.029(2) -0.028(2)
C34 0.058(2) 0.063(2) 0.050(2) 0.015(2) -0.023(2) -0.028(2)
O35 0.0508(13) 0.067(2) 0.0497(13) 0.0076(11) -0.0157(11) -0.0306(12)
C36 0.049(2) 0.071(2) 0.056(2) 0.016(2) -0.021(2) -0.032(2)
C37 0.088(3) 0.094(3) 0.067(3) 0.027(2) -0.042(2) -0.061(3)
C38 0.085(3) 0.086(3) 0.052(2) 0.014(2) -0.028(2) -0.049(3)
C39 0.049(2) 0.070(2) 0.060(2) 0.017(2) -0.020(2) -0.029(2)
C40 0.053(2) 0.142(5) 0.084(3) 0.036(3) -0.027(2) -0.050(3)
C41 0.080(3) 0.069(3) 0.069(3) 0.006(2) -0.018(2) -0.026(2)
C42 0.050(2) 0.071(2) 0.051(2) 0.012(2) -0.016(2) -0.034(2)
O43 0.0520(13) 0.0604(15) 0.0527(14) 0.0127(11) -0.0139(11) -0.0258(12)
C44 0.054(2) 0.058(2) 0.055(2) 0.009(2) -0.018(2) -0.026(2)
C45 0.054(2) 0.070(3) 0.067(2) 0.007(2) -0.020(2) -0.021(2)
C46 0.055(2) 0.081(3) 0.056(2) 0.008(2) -0.014(2) -0.028(2)
C47 0.066(2) 0.053(2) 0.057(2) 0.013(2) -0.022(2) -0.033(2)
C48 0.072(3) 0.084(3) 0.071(3) 0.012(2) -0.023(2) -0.048(2)
C49 0.095(3) 0.058(3) 0.079(3) 0.020(2) -0.029(3) -0.034(2)

loop_
_atom_site_label
_atom_site_type_symbol
_atom_site_fract_x
_atom_site_fract_y
_atom_site_fract_z
_atom_site_U_iso_or_equiv
_atom_site_thermal_displace_type
_atom_site_occupancy
_atom_site_calc_flag
_atom_site_refinement_flags
S1 S 0.10210(13) 0.26478(11) 1.15530(8) 0.0780(4) Uani 1 d .
N2 N 0.0889(4) 0.1825(3) 1.0859(3) 0.0761(10) Uani 1 d .
C3 C 0.1452(4) 0.1894(3) 0.9877(3) 0.0540(9) Uani 1 d .
C4 C 0.2012(3) 0.2641(3) 0.9663(3) 0.0531(8) Uani 1 d .
H4A H 0.2434(3) 0.2778(3) 0.9011(3) 0.064 Uiso 1 calc R
C5 C 0.1851(3) 0.3136(3) 1.0542(3) 0.0512(8) Uani 1 d .
C6 C 0.2221(3) 0.3969(3) 1.0757(3) 0.0530(9) Uani 1 d .
O6 O 0.2139(3) 0.4117(3) 1.1626(2) 0.0778(8) Uani 1 d .
C7 C 0.2614(3) 0.4690(3) 0.9930(3) 0.0521(8) Uani 1 d .
C8 C 0.1344(4) 0.5565(3) 0.9829(3) 0.0699(11) Uani 1 d .
H8A H 0.0788(4) 0.5989(3) 1.0469(3) 0.105 Uiso 1 calc R
H8B H 0.0911(4) 0.5218(3) 0.9638(3) 0.105 Uiso 1 calc R
H8C H 0.1540(4) 0.6032(3) 0.9316(3) 0.105 Uiso 1 calc R
C9 C 0.3275(5) 0.5239(4) 1.0291(4) 0.0771(12) Uani 1 d .
H9A H 0.2693(5) 0.5657(4) 1.0931(4) 0.116 Uiso 1 calc R
H9B H 0.3491(5) 0.5714(4) 0.9795(4) 0.116 Uiso 1 calc R
H9C H 0.4054(5) 0.4690(4) 1.0373(4) 0.116 Uiso 1 calc R
C10 C 0.3480(3) 0.4028(3) 0.8934(3) 0.0511(8) Uani 1 d .
O11 O 0.4537(2) 0.3090(2) 0.8966(2) 0.0555(6) Uani 1 d .
C12 C 0.5162(3) 0.2550(3) 0.8003(3) 0.0564(9) Uani 1 d .
C13 C 0.4536(4) 0.3142(3) 0.7378(3) 0.0587(9) Uani 1 d .
H13A H 0.4763(4) 0.2968(3) 0.6690(3) 0.070 Uiso 1 calc R
C14 C 0.3453(3) 0.4091(3) 0.7989(3) 0.0543(9) Uani 1 d .
H14A H 0.2841(3) 0.4650(3) 0.7768(3) 0.065 Uiso 1 calc R
C15 C 0.6327(4) 0.1481(4) 0.7878(3) 0.0675(11) Uani 1 d .
C16 C 0.5917(5) 0.0717(4) 0.8645(4) 0.102(2) Uani 1 d .
H16A H 0.6660(5) 0.0029(4) 0.8569(4) 0.153 Uiso 1 calc R
H16B H 0.5260(5) 0.0604(4) 0.8515(4) 0.153 Uiso 1 calc R
H16C H 0.5577(5) 0.1044(4) 0.9326(4) 0.153 Uiso 1 calc R
C17 C 0.7398(4) 0.1647(5) 0.8065(4) 0.100(2) Uani 1 d .
H17A H 0.8137(4) 0.0954(5) 0.7982(4) 0.149 Uiso 1 calc R
H17B H 0.7077(4) 0.1971(5) 0.8744(4) 0.149 Uiso 1 calc R
H17C H 0.7652(4) 0.2118(5) 0.7585(4) 0.149 Uiso 1 calc R
C18 C 0.6808(4) 0.0973(3) 0.6819(3) 0.0636(10) Uani 1 d .
O19 O 0.7346(2) 0.1489(2) 0.6033(2) 0.0601(7) Uani 1 d .
C20 C 0.7671(3) 0.0930(3) 0.5135(3) 0.0571(9) Uani 1 d .
C21 C 0.7361(4) 0.0094(4) 0.5333(4) 0.0721(11) Uani 1 d .
H21A H 0.7477(4) -0.0407(4) 0.4858(4) 0.087 Uiso 1 calc R
C22 C 0.6813(4) 0.0120(4) 0.6419(4) 0.0759(12) Uani 1 d .
H22A H 0.6516(4) -0.0369(4) 0.6780(4) 0.091 Uiso 1 calc R
C23 C 0.8279(4) 0.1370(4) 0.4174(3) 0.0640(10) Uani 1 d .
C24 C 0.8808(5) 0.0552(4) 0.3258(4) 0.089(2) Uani 1 d .
H24A H 0.9449(5) -0.0133(4) 0.3354(4) 0.133 Uiso 1 calc R
H24B H 0.9197(5) 0.0829(4) 0.2648(4) 0.133 Uiso 1 calc R
H24C H 0.8107(5) 0.0447(4) 0.3199(4) 0.133 Uiso 1 calc R
C25 C 0.9394(4) 0.1538(5) 0.4269(4) 0.094(2) Uani 1 d .
H25A H 1.0043(4) 0.0852(5) 0.4354(4) 0.142 Uiso 1 calc R
H25B H 0.9065(4) 0.2040(5) 0.4848(4) 0.142 Uiso 1 calc R
H25C H 0.9774(4) 0.1827(5) 0.3664(4) 0.142 Uiso 1 calc R
C26 C 0.7267(3) 0.2454(3) 0.4041(3) 0.0575(9) Uani 1 d .
O27 O 0.6365(2) 0.2414(2) 0.3681(2) 0.0584(6) Uani 1 d .
C28 C 0.5541(3) 0.3481(3) 0.3608(3) 0.0576(9) Uani 1 d .
C29 C 0.5900(5) 0.4160(4) 0.3911(3) 0.0713(11) Uani 1 d .
H29A H 0.5504(5) 0.4918(4) 0.3935(3) 0.086 Uiso 1 calc R
C30 C 0.7012(5) 0.3499(4) 0.4193(3) 0.0739(12) Uani 1 d .
H30A H 0.7468(5) 0.3748(4) 0.4434(3) 0.089 Uiso 1 calc R
C31 C 0.4573(4) 0.3636(3) 0.3117(3) 0.0576(9) Uani 1 d .
C32 C 0.5304(4) 0.3018(4) 0.2051(3) 0.0810(13) Uani 1 d .
H32A H 0.5944(4) 0.3263(4) 0.1658(3) 0.122 Uiso 1 calc R
H32B H 0.4697(4) 0.3156(4) 0.1716(3) 0.122 Uiso 1 calc R
H32C H 0.5727(4) 0.2250(4) 0.2115(3) 0.122 Uiso 1 calc R
C33 C 0.3858(4) 0.4864(4) 0.2995(4) 0.0793(13) Uani 1 d .
H33A H 0.4483(4) 0.5128(4) 0.2610(4) 0.119 Uiso 1 calc R
H33B H 0.3372(4) 0.5258(4) 0.3655(4) 0.119 Uiso 1 calc R
H33C H 0.3276(4) 0.4970(4) 0.2644(4) 0.119 Uiso 1 calc R
C34 C 0.3579(4) 0.3243(3) 0.3720(3) 0.0563(9) Uani 1 d .
O35 O 0.2976(2) 0.3564(2) 0.4749(2) 0.0550(6) Uani 1 d .
C36 C 0.1970(3) 0.3256(3) 0.5113(3) 0.0566(9) Uani 1 d .
C37 C 0.1948(5) 0.2763(4) 0.4335(3) 0.0720(12) Uani 1 d .
H37A H 0.1368(5) 0.2481(4) 0.4374(3) 0.086 Uiso 1 calc R
C38 C 0.2980(4) 0.2755(4) 0.3443(3) 0.0691(11) Uani 1 d .
H38A H 0.3197(4) 0.2467(4) 0.2792(3) 0.083 Uiso 1 calc R
C39 C 0.1207(4) 0.3454(3) 0.6237(3) 0.0590(9) Uani 1 d .
C40 C -0.0145(4) 0.3524(5) 0.6424(4) 0.091(2) Uani 1 d .
H40A H -0.0639(4) 0.3651(5) 0.7141(4) 0.137 Uiso 1 calc R
H40B H -0.0048(4) 0.2852(5) 0.6169(4) 0.137 Uiso 1 calc R
H40C H -0.0590(4) 0.4114(5) 0.6079(4) 0.137 Uiso 1 calc R
C41 C 0.1066(5) 0.4519(4) 0.6669(3) 0.0779(12) Uani 1 d .
H41A H 0.0577(5) 0.4631(4) 0.7387(3) 0.117 Uiso 1 calc R
H41B H 0.0620(5) 0.5122(4) 0.6335(3) 0.117 Uiso 1 calc R
H41C H 0.1913(5) 0.4465(4) 0.6554(3) 0.117 Uiso 1 calc R
C42 C 0.1936(3) 0.2481(3) 0.6732(3) 0.0552(9) Uani 1 d .
O43 O 0.1257(2) 0.2406(2) 0.7741(2) 0.0565(6) Uani 1 d .
C44 C 0.2047(4) 0.1440(3) 0.8036(3) 0.0559(9) Uani 1 d .
C45 C 0.3183(4) 0.0939(4) 0.7253(3) 0.0663(10) Uani 1 d .
H45A H 0.3880(4) 0.0281(4) 0.7254(3) 0.080 Uiso 1 calc R
C46 C 0.3113(4) 0.1618(4) 0.6414(3) 0.0662(10) Uani 1 d .
H46A H 0.3759(4) 0.1484(4) 0.5775(3) 0.079 Uiso 1 calc R
C47 C 0.1479(4) 0.1167(3) 0.9097(3) 0.0570(9) Uani 1 d .
C48 C 0.0094(4) 0.1304(4) 0.9306(3) 0.0713(11) Uani 1 d .
H48A H -0.0256(4) 0.1127(4) 0.9986(3) 0.107 Uiso 1 calc R
H48B H 0.0121(4) 0.0826(4) 0.8829(3) 0.107 Uiso 1 calc R
H48C H -0.0448(4) 0.2046(4) 0.9232(3) 0.107 Uiso 1 calc R
C49 C 0.2339(5) -0.0029(3) 0.9207(4) 0.0786(13) Uani 1 d .
H49A H 0.1984(5) -0.0212(3) 0.9884(4) 0.118 Uiso 1 calc R
H49B H 0.3204(5) -0.0121(3) 0.9084(4) 0.118 Uiso 1 calc R
H49C H 0.2367(5) -0.0498(3) 0.8723(4) 0.118 Uiso 1 calc R

loop_
_atom_type_symbol
_atom_type_description
_atom_type_scat_dispersion_real
_atom_type_scat_dispersion_imag
_atom_type_scat_source
C C 0.0181 0.0091 'International Tables Vol C Tables 4.2.6.8 and 6.1.1.4'
H H 0.0000 0.0000 'International Tables Vol C Tables 4.2.6.8 and 6.1.1.4'
N N 0.0311 0.0180 'International Tables Vol C Tables 4.2.6.8 and 6.1.1.4'
O O 0.0492 0.0322 'International Tables Vol C Tables 4.2.6.8 and 6.1.1.4'
S S 0.3331 0.5567 'International Tables Vol C Tables 4.2.6.8 and 6.1.1.4'

loop_
_geom_angle_atom_site_label_1
_geom_angle_atom_site_label_2
_geom_angle_atom_site_label_3
_geom_angle
N2 S1 C5 95.3(2)
C3 N2 S1 110.3(3)
N2 C3 C4 114.7(3)
N2 C3 C47 118.8(3)
C4 C3 C47 126.4(3)
C5 C4 C3 111.4(3)
C4 C5 C6 133.8(3)
C4 C5 S1 108.2(3)
C6 C5 S1 117.9(3)
O6 C6 C5 118.3(3)
O6 C6 C7 120.1(4)
C5 C6 C7 121.5(3)
C10 C7 C8 109.5(3)
C10 C7 C9 111.8(3)
C8 C7 C9 109.7(3)
C10 C7 C6 110.6(3)
C8 C7 C6 106.4(3)
C9 C7 C6 108.7(3)
C14 C10 O11 109.4(3)
C14 C10 C7 135.1(3)
O11 C10 C7 115.4(3)
C10 O11 C12 107.2(3)
C13 C12 O11 109.5(3)
C13 C12 C15 134.7(4)
O11 C12 C15 115.9(3)
C12 C13 C14 106.2(3)
C10 C14 C13 107.8(3)
C12 C15 C18 108.4(3)
C12 C15 C17 110.6(4)
C18 C15 C17 110.5(3)
C12 C15 C16 109.0(3)
C18 C15 C16 108.5(4)
C17 C15 C16 109.8(4)
C22 C18 O19 108.5(4)
C22 C18 C15 135.0(4)
O19 C18 C15 116.5(4)
C20 O19 C18 107.5(3)
C21 C20 O19 109.6(3)
C21 C20 C23 134.6(4)
O19 C20 C23 115.8(4)
C20 C21 C22 106.6(4)
C18 C22 C21 107.8(4)
C26 C23 C20 109.2(3)
C26 C23 C25 108.9(4)
C20 C23 C25 109.3(3)
C26 C23 C24 110.5(3)
C20 C23 C24 109.5(4)
C25 C23 C24 109.5(4)
C30 C26 O27 109.4(3)
C30 C26 C23 134.5(4)
O27 C26 C23 116.2(3)
C28 O27 C26 107.0(3)
C29 C28 O27 109.4(4)
C29 C28 C31 133.8(4)
O27 C28 C31 116.4(3)
C28 C29 C30 107.3(4)
C26 C30 C29 107.0(4)
C34 C31 C28 113.3(3)
C34 C31 C32 108.8(4)
C28 C31 C32 109.2(3)
C34 C31 C33 108.5(3)
C28 C31 C33 108.6(4)
C32 C31 C33 108.4(4)
C38 C34 O35 109.5(3)
C38 C34 C31 132.4(4)
O35 C34 C31 117.2(3)
C34 O35 C36 107.1(3)
C37 C36 O35 109.0(3)
C37 C36 C39 133.3(4)
O35 C36 C39 117.5(3)
C36 C37 C38 107.4(4)
C34 C38 C37 107.1(4)
C36 C39 C42 107.1(3)
C36 C39 C40 108.9(3)
C42 C39 C40 109.2(3)
C36 C39 C41 110.7(3)
C42 C39 C41 110.8(3)
C40 C39 C41 110.0(4)
C46 C42 O43 109.6(3)
C46 C42 C39 134.8(3)
O43 C42 C39 115.6(3)
C44 O43 C42 107.0(3)
C45 C44 O43 109.4(3)
C45 C44 C47 134.5(4)
O43 C44 C47 116.1(3)
C44 C45 C46 107.0(4)
C42 C46 C45 107.0(3)
C44 C47 C3 110.5(3)
C44 C47 C48 110.5(3)
C3 C47 C48 109.9(3)
C44 C47 C49 108.8(3)
C3 C47 C49 108.3(3)
C48 C47 C49 108.9(3)

loop_
_geom_bond_atom_site_label_1
_geom_bond_atom_site_label_2
_geom_bond_distance
S1 N2 1.647(4)
S1 C5 1.707(3)
N2 C3 1.325(5)
C3 C4 1.421(5)
C3 C47 1.529(5)
C4 C5 1.374(5)
C5 C6 1.485(5)
C6 O6 1.221(4)
C6 C7 1.544(5)
C7 C10 1.495(5)
C7 C8 1.538(5)
C7 C9 1.540(5)
C10 C14 1.340(5)
C10 O11 1.377(4)
O11 C12 1.382(4)
C12 C13 1.355(5)
C12 C15 1.497(5)
C13 C14 1.433(5)
C15 C18 1.501(6)
C15 C17 1.534(7)
C15 C16 1.547(6)
C18 C22 1.336(6)
C18 O19 1.384(5)
O19 C20 1.374(5)
C20 C21 1.335(6)
C20 C23 1.512(5)
C21 C22 1.433(6)
C23 C26 1.509(6)
C23 C25 1.531(6)
C23 C24 1.537(6)
C26 C30 1.342(6)
C26 O27 1.390(4)
O27 C28 1.385(4)
C28 C29 1.341(6)
C28 C31 1.504(5)
C29 C30 1.440(6)
C31 C34 1.500(5)
C31 C32 1.540(6)
C31 C33 1.546(6)
C34 C38 1.347(6)
C34 O35 1.381(4)
O35 C36 1.387(4)
C36 C37 1.350(6)
C36 C39 1.502(5)
C37 C38 1.427(6)
C39 C42 1.516(5)
C39 C40 1.539(5)
C39 C41 1.543(6)
C42 C46 1.346(6)
C42 O43 1.390(4)
O43 C44 1.389(4)
C44 C45 1.351(5)
C44 C47 1.501(5)
C45 C46 1.444(6)
C47 C48 1.539(6)
C47 C49 1.540(6)
